data_2205657
loop_
_publ_author_name
'Clegg, William'
'Jamieson, Clare'

_publ_section_title
;
 Pifithrin-\b
;
_journal_issue 5
_journal_name_full 'Acta Crystallographica Section E'
_journal_page_first o1486
_journal_page_last o1488
_journal_paper_doi 10.1107/S160053680501264X
_journal_volume 61
_journal_year 2005
_chemical_formula_iupac 'C16 H16 N2 S'
_chemical_formula_moiety 'C16 H16 N2 S'
_chemical_formula_sum 'C16 H16 N2 S'
_chemical_formula_weight 268.37
_chemical_name_common Pifithrin-\b
_chemical_name_systematic
;
2-p-tolyl-5,6,7,8-tetrahydrobenzo[d]imidazo[2,1-b]thiazole
;
_space_group_IT_number 14
_symmetry_cell_setting monoclinic
_symmetry_space_group_name_Hall '-P 2ybc'
_symmetry_space_group_name_H-M 'P 1 21/c 1'
_atom_sites_solution_hydrogens geom
_atom_sites_solution_primary direct
_atom_sites_solution_secondary difmap
_audit_creation_method SHELXL-97
_cell_angle_alpha 90.00
_cell_angle_beta 103.917(2)
_cell_angle_gamma 90.00
_cell_formula_units_Z 4
_cell_length_a 7.1729(4)
_cell_length_b 13.5386(8)
_cell_length_c 14.3530(8)
_cell_measurement_reflns_used 9390
_cell_measurement_temperature 160(2)
_cell_measurement_theta_max 28.46
_cell_measurement_theta_min 2.10
_cell_volume 1352.92(13)
_computing_cell_refinement 'SAINT (Bruker, 2001)'
_computing_data_collection 'SMART (Bruker, 2001)'
_computing_data_reduction SAINT
_computing_molecular_graphics SHELXTL
_computing_publication_material 'SHELXTL and local programs'
_computing_structure_refinement SHELXTL
_computing_structure_solution 'SHELXTL (Sheldrick, 2001)'
_diffrn_ambient_temperature 160(2)
_diffrn_detector_area_resol_mean 8.192
_diffrn_measured_fraction_theta_full 0.998
_diffrn_measured_fraction_theta_max 0.938
_diffrn_measurement_device_type 'Bruker SMART 1K CCD'
_diffrn_measurement_method 'thin-slice \w'
_diffrn_radiation_monochromator graphite
_diffrn_radiation_source 'sealed tube'
_diffrn_radiation_type MoK\a
_diffrn_radiation_wavelength 0.71073
_diffrn_reflns_av_R_equivalents 0.0218
_diffrn_reflns_av_sigmaI/netI 0.0197
_diffrn_reflns_limit_h_max 9
_diffrn_reflns_limit_h_min -9
_diffrn_reflns_limit_k_max 17
_diffrn_reflns_limit_k_min -17
_diffrn_reflns_limit_l_max 18
_diffrn_reflns_limit_l_min -18
_diffrn_reflns_number 11454
_diffrn_reflns_theta_full 26.00
_diffrn_reflns_theta_max 28.46
_diffrn_reflns_theta_min 2.10
_diffrn_standards_number 0
_exptl_absorpt_coefficient_mu 0.226
_exptl_absorpt_correction_T_max 0.94
_exptl_absorpt_correction_T_min 0.91
_exptl_absorpt_correction_type multi-scan
_exptl_absorpt_process_details '(SADABS; Sheldrick, 2003)'
_exptl_crystal_colour colourless
_exptl_crystal_density_diffrn 1.318
_exptl_crystal_density_method 'not measured'
_exptl_crystal_description block
_exptl_crystal_F_000 568
_exptl_crystal_size_max 0.44
_exptl_crystal_size_mid 0.30
_exptl_crystal_size_min 0.26
_refine_diff_density_max 0.321
_refine_diff_density_min -0.250
_refine_ls_extinction_method none
_refine_ls_goodness_of_fit_ref 1.047
_refine_ls_hydrogen_treatment constr
_refine_ls_matrix_type full
_refine_ls_number_parameters 192
_refine_ls_number_reflns 3222
_refine_ls_number_restraints 36
_refine_ls_restrained_S_all 1.041
_refine_ls_R_factor_all 0.0426
_refine_ls_R_factor_gt 0.0376
_refine_ls_shift/su_max 0.000
_refine_ls_shift/su_mean 0.000
_refine_ls_structure_factor_coef Fsqd
_refine_ls_weighting_details 'w = 1/[\s^2^(Fo^2^)+(0.0542P)^2^+0.5147P] where P = (Fo^2^+2Fc^2^)/3'
_refine_ls_weighting_scheme calc
_refine_ls_wR_factor_gt 0.0993
_refine_ls_wR_factor_ref 0.1032
_reflns_number_gt 2871
_reflns_number_total 3222
_reflns_threshold_expression I>2\s(I)
_cod_data_source_file bt6656.cif
_cod_data_source_block 2
_cod_original_sg_symbol_H-M 'P 21/c'
_cod_database_code 2205657
_cod_database_fobs_code 2205657

loop_
_symmetry_equiv_pos_as_xyz
'x, y, z'
'-x, y+1/2, -z+1/2'
'-x, -y, -z'
'x, -y-1/2, z-1/2'

loop_
_atom_site_label
_atom_site_fract_x
_atom_site_fract_y
_atom_site_fract_z
_atom_site_U_iso_or_equiv
_atom_site_adp_type
_atom_site_calc_flag
_atom_site_refinement_flags
_atom_site_occupancy
_atom_site_disorder_assembly
_atom_site_disorder_group
_atom_site_type_symbol
N1 0.58299(16) 0.17620(8) 0.14058(8) 0.0257(2) Uani d . 1 . . N
N2 0.69620(16) 0.02495(8) 0.12171(8) 0.0242(2) Uani d . 1 . . N
S1 0.35910(5) 0.00517(3) 0.14928(3) 0.03065(12) Uani d . 1 . . S
C1 0.76869(18) 0.18220(10) 0.12686(9) 0.0237(3) Uani d . 1 . . C
C2 0.54752(18) 0.08082(10) 0.13678(9) 0.0242(3) Uani d . 1 . . C
C3 0.4914(2) -0.10047(10) 0.13244(9) 0.0268(3) Uani d . 1 A . C
C4 0.4184(2) -0.20417(11) 0.13456(11) 0.0326(3) Uani d . 1 . . C
H4A 0.3239 -0.2189 0.0736 0.039 Uiso calc PR 0.766(6) A 1 H
H4B 0.3535 -0.2114 0.1877 0.039 Uiso calc PR 0.766(6) A 1 H
H4X 0.2834 -0.2088 0.0971 0.039 Uiso calc PR 0.234(6) A 2 H
H4Y 0.4246 -0.2247 0.2014 0.039 Uiso calc PR 0.234(6) A 2 H
C5 0.5846(3) -0.27551(14) 0.1484(2) 0.0333(6) Uani d PU 0.766(6) A 1 C
H5A 0.5345 -0.3435 0.1347 0.040 Uiso calc PR 0.766(6) A 1 H
H5B 0.6590 -0.2732 0.2161 0.040 Uiso calc PR 0.766(6) A 1 H
C6 0.7167(4) -0.25056(15) 0.0826(2) 0.0316(6) Uani d PU 0.766(6) A 1 C
H6A 0.6409 -0.2503 0.0152 0.038 Uiso calc PR 0.766(6) A 1 H
H6B 0.8164 -0.3023 0.0890 0.038 Uiso calc PR 0.766(6) A 1 H
C5X 0.5584(10) -0.2755(5) 0.0866(7) 0.035(2) Uani d PU 0.234(6) A 2 C
H5X1 0.5311 -0.3456 0.0980 0.042 Uiso calc PR 0.234(6) A 2 H
H5X2 0.5273 -0.2647 0.0163 0.042 Uiso calc PR 0.234(6) A 2 H
C6X 0.7701(13) -0.2555(6) 0.1274(8) 0.0367(19) Uani d PU 0.234(6) A 2 C
H6X1 0.8478 -0.3011 0.0981 0.044 Uiso calc PR 0.234(6) A 2 H
H6X2 0.8033 -0.2670 0.1976 0.044 Uiso calc PR 0.234(6) A 2 H
C7 0.8147(2) -0.14939(10) 0.10651(11) 0.0304(3) Uani d . 1 . . C
H7A 0.9181 -0.1539 0.1661 0.036 Uiso calc PR 0.766(6) A 1 H
H7B 0.8721 -0.1278 0.0537 0.036 Uiso calc PR 0.766(6) A 1 H
H7X 0.9395 -0.1306 0.1494 0.036 Uiso calc PR 0.234(6) A 2 H
H7Y 0.8282 -0.1451 0.0396 0.036 Uiso calc PR 0.234(6) A 2 H
C8 0.66567(19) -0.07719(9) 0.11945(9) 0.0249(3) Uani d . 1 A . C
C9 0.84012(19) 0.08993(10) 0.11508(10) 0.0258(3) Uani d . 1 . . C
H9 0.9626 0.0744 0.1046 0.031 Uiso calc R 1 . . H
C10 0.86652(18) 0.27755(10) 0.12710(9) 0.0241(3) Uani d . 1 . . C
C11 1.05548(19) 0.28174(10) 0.11660(10) 0.0291(3) Uani d . 1 . . C
H11 1.1197 0.2224 0.1077 0.035 Uiso calc R 1 . . H
C12 1.1500(2) 0.37143(11) 0.11911(10) 0.0315(3) Uani d . 1 . . C
H12 1.2785 0.3722 0.1122 0.038 Uiso calc R 1 . . H
C13 1.0616(2) 0.46007(10) 0.13146(9) 0.0288(3) Uani d . 1 . . C
C14 0.8730(2) 0.45609(11) 0.14183(10) 0.0317(3) Uani d . 1 . . C
H14 0.8092 0.5156 0.1507 0.038 Uiso calc R 1 . . H
C15 0.7773(2) 0.36671(10) 0.13934(10) 0.0294(3) Uani d . 1 . . C
H15 0.6487 0.3661 0.1461 0.035 Uiso calc R 1 . . H
C16 1.1659(2) 0.55676(11) 0.13264(11) 0.0360(3) Uani d . 1 . . C
H16A 1.3047 0.5455 0.1534 0.054 Uiso calc R 1 . . H
H16B 1.1261 0.6024 0.1772 0.054 Uiso calc R 1 . . H
H16C 1.1348 0.5854 0.0680 0.054 Uiso calc R 1 . . H

loop_
_atom_site_aniso_label
_atom_site_aniso_U_11
_atom_site_aniso_U_22
_atom_site_aniso_U_33
_atom_site_aniso_U_12
_atom_site_aniso_U_13
_atom_site_aniso_U_23
N1 0.0233(5) 0.0267(5) 0.0276(5) 0.0019(4) 0.0071(4) 0.0006(4)
N2 0.0238(5) 0.0234(5) 0.0262(5) 0.0018(4) 0.0080(4) 0.0015(4)
S1 0.02331(18) 0.02947(19) 0.0411(2) -0.00072(12) 0.01156(14) 0.00096(14)
C1 0.0233(6) 0.0262(6) 0.0220(6) 0.0019(5) 0.0060(5) 0.0012(5)
C2 0.0214(6) 0.0265(6) 0.0253(6) 0.0021(5) 0.0069(5) 0.0010(5)
C3 0.0279(6) 0.0256(6) 0.0266(6) 0.0007(5) 0.0059(5) 0.0017(5)
C4 0.0337(7) 0.0292(7) 0.0348(7) -0.0068(6) 0.0081(6) 0.0019(6)
C5 0.0387(11) 0.0231(9) 0.0372(16) -0.0024(7) 0.0074(9) 0.0046(8)
C6 0.0373(13) 0.0232(9) 0.0350(14) 0.0043(8) 0.0098(10) -0.0003(10)
C5X 0.039(4) 0.026(3) 0.037(5) 0.000(2) 0.005(3) 0.003(3)
C6X 0.042(4) 0.031(3) 0.032(4) 0.000(3) 0.000(3) -0.001(3)
C7 0.0314(7) 0.0255(6) 0.0358(7) 0.0029(5) 0.0114(6) 0.0013(5)
C8 0.0285(6) 0.0219(6) 0.0244(6) 0.0011(5) 0.0064(5) 0.0018(5)
C9 0.0236(6) 0.0249(6) 0.0305(6) 0.0013(5) 0.0094(5) 0.0019(5)
C10 0.0250(6) 0.0254(6) 0.0215(6) 0.0003(5) 0.0048(5) 0.0007(5)
C11 0.0268(7) 0.0293(7) 0.0320(7) 0.0014(5) 0.0083(5) -0.0032(5)
C12 0.0249(6) 0.0383(8) 0.0319(7) -0.0043(5) 0.0079(5) -0.0028(6)
C13 0.0323(7) 0.0305(7) 0.0219(6) -0.0070(5) 0.0033(5) -0.0005(5)
C14 0.0337(7) 0.0254(7) 0.0368(7) 0.0010(5) 0.0101(6) 0.0012(5)
C15 0.0261(7) 0.0270(6) 0.0366(7) 0.0014(5) 0.0101(5) 0.0017(5)
C16 0.0391(8) 0.0340(7) 0.0332(7) -0.0118(6) 0.0053(6) -0.0003(6)

loop_
_atom_type_symbol
_atom_type_description
_atom_type_scat_dispersion_real
_atom_type_scat_dispersion_imag
_atom_type_scat_source
C C 0.0033 0.0016 'International Tables Vol C Tables 4.2.6.8 and 6.1.1.4'
H H 0.0000 0.0000 'International Tables Vol C Tables 4.2.6.8 and 6.1.1.4'
N N 0.0061 0.0033 'International Tables Vol C Tables 4.2.6.8 and 6.1.1.4'
S S 0.1246 0.1234 'International Tables Vol C Tables 4.2.6.8 and 6.1.1.4'

loop_
_geom_angle_atom_site_label_1
_geom_angle_atom_site_label_2
_geom_angle_atom_site_label_3
_geom_angle
_geom_angle_publ_flag
C1 N1 C2 103.49(11) yes
C2 N2 C8 115.28(11) yes
C2 N2 C9 106.49(11) yes
C8 N2 C9 138.21(11) yes
C2 S1 C3 90.36(6) yes
N1 C1 C9 111.16(11) yes
N1 C1 C10 121.52(11) yes
C9 C1 C10 127.32(12) yes
N1 C2 N2 113.56(11) yes
N1 C2 S1 136.19(10) yes
N2 C2 S1 110.23(10) yes
S1 C3 C4 123.59(10) yes
S1 C3 C8 112.18(10) yes
C4 C3 C8 124.22(13) yes
C3 C4 H4A 109.8 ?
C3 C4 H4B 109.8 ?
C3 C4 H4X 110.4 ?
C3 C4 H4Y 110.4 ?
C3 C4 C5 109.43(13) ?
C3 C4 C5X 106.7(2) ?
H4A C4 H4B 108.2 ?
H4A C4 C5 109.8 ?
H4B C4 C5 109.8 ?
H4X C4 H4Y 108.6 ?
H4X C4 C5X 110.4 ?
H4Y C4 C5X 110.4 ?
C4 C5 H5A 109.4 ?
C4 C5 H5B 109.4 ?
C4 C5 C6 111.4(2) ?
H5A C5 H5B 108.0 ?
H5A C5 C6 109.4 ?
H5B C5 C6 109.4 ?
C5 C6 H6A 109.2 ?
C5 C6 H6B 109.2 ?
C5 C6 C7 112.1(2) ?
H6A C6 H6B 107.9 ?
H6A C6 C7 109.2 ?
H6B C6 C7 109.2 ?
C4 C5X H5X1 109.0 ?
C4 C5X H5X2 109.0 ?
C4 C5X C6X 112.7(6) ?
H5X1 C5X H5X2 107.8 ?
H5X1 C5X C6X 109.0 ?
H5X2 C5X C6X 109.0 ?
C5X C6X H6X1 109.8 ?
C5X C6X H6X2 109.8 ?
C5X C6X C7 109.4(7) ?
H6X1 C6X H6X2 108.2 ?
H6X1 C6X C7 109.8 ?
H6X2 C6X C7 109.8 ?
C6 C7 H7A 110.1 ?
C6 C7 H7B 110.1 ?
C6 C7 C8 107.94(13) ?
C6X C7 H7X 108.8 ?
C6X C7 H7Y 108.8 ?
C6X C7 C8 113.9(3) ?
H7A C7 H7B 108.4 ?
H7A C7 C8 110.1 ?
H7B C7 C8 110.1 ?
H7X C7 H7Y 107.7 ?
H7X C7 C8 108.8 ?
H7Y C7 C8 108.8 ?
N2 C8 C3 111.96(11) yes
N2 C8 C7 122.51(11) yes
C3 C8 C7 125.52(12) yes
N2 C9 C1 105.31(11) yes
N2 C9 H9 127.3 ?
C1 C9 H9 127.3 ?
C1 C10 C11 120.64(12) ?
C1 C10 C15 121.77(12) ?
C11 C10 C15 117.59(12) ?
C10 C11 H11 119.6 ?
C10 C11 C12 120.84(13) ?
H11 C11 C12 119.6 ?
C11 C12 H12 119.2 ?
C11 C12 C13 121.61(13) ?
H12 C12 C13 119.2 ?
C12 C13 C14 117.66(13) ?
C12 C13 C16 120.75(14) ?
C14 C13 C16 121.58(14) ?
C13 C14 H14 119.4 ?
C13 C14 C15 121.12(13) ?
H14 C14 C15 119.4 ?
C10 C15 C14 121.18(13) ?
C10 C15 H15 119.4 ?
C14 C15 H15 119.4 ?
C13 C16 H16A 109.5 ?
C13 C16 H16B 109.5 ?
C13 C16 H16C 109.5 ?
H16A C16 H16B 109.5 ?
H16A C16 H16C 109.5 ?
H16B C16 H16C 109.5 ?

loop_
_geom_bond_atom_site_label_1
_geom_bond_atom_site_label_2
_geom_bond_distance
_geom_bond_publ_flag
N1 C1 1.3949(17) yes
N1 C2 1.3147(17) yes
N2 C2 1.3666(16) yes
N2 C8 1.3991(16) yes
N2 C9 1.3770(17) yes
S1 C2 1.7391(13) yes
S1 C3 1.7650(14) yes
C1 C9 1.3760(18) yes
C1 C10 1.4689(18) ?
C3 C4 1.5014(19) ?
C3 C8 1.3447(19) yes
C4 H4A 0.990 ?
C4 H4B 0.990 ?
C4 H4X 0.990 ?
C4 H4Y 0.990 ?
C4 C5 1.510(2) ?
C4 C5X 1.658(7) ?
C5 H5A 0.990 ?
C5 H5B 0.990 ?
C5 C6 1.528(3) ?
C6 H6A 0.990 ?
C6 H6B 0.990 ?
C6 C7 1.540(3) ?
C5X H5X1 0.990 ?
C5X H5X2 0.990 ?
C5X C6X 1.515(12) ?
C6X H6X1 0.990 ?
C6X H6X2 0.990 ?
C6X C7 1.518(8) ?
C7 H7A 0.990 ?
C7 H7B 0.990 ?
C7 H7X 0.990 ?
C7 H7Y 0.990 ?
C7 C8 1.4926(18) ?
C9 H9 0.950 ?
C10 C11 1.4005(18) ?
C10 C15 1.3971(18) ?
C11 H11 0.950 ?
C11 C12 1.387(2) ?
C12 H12 0.950 ?
C12 C13 1.389(2) ?
C13 C14 1.397(2) ?
C13 C16 1.5061(19) ?
C14 H14 0.950 ?
C14 C15 1.388(2) ?
C15 H15 0.950 ?
C16 H16A 0.980 ?
C16 H16B 0.980 ?
C16 H16C 0.980 ?

loop_
_geom_torsion_atom_site_label_1
_geom_torsion_atom_site_label_2
_geom_torsion_atom_site_label_3
_geom_torsion_atom_site_label_4
_geom_torsion
_geom_torsion_publ_flag
C2 N1 C1 C9 0.04(14) ?
C2 N1 C1 C10 -179.28(11) ?
C1 N1 C2 N2 0.03(14) ?
C1 N1 C2 S1 177.90(12) ?
C8 N2 C2 N1 178.58(11) ?
C8 N2 C2 S1 0.15(14) ?
C9 N2 C2 N1 -0.08(15) ?
C9 N2 C2 S1 -178.51(9) ?
C3 S1 C2 N1 -178.32(15) ?
C3 S1 C2 N2 -0.39(10) ?
C2 S1 C3 C4 179.36(12) ?
C2 S1 C3 C8 0.57(11) ?
S1 C3 C4 C5 -162.66(15) ?
S1 C3 C4 C5X 164.7(3) ?
C8 C3 C4 C5 16.0(2) ?
C8 C3 C4 C5X -16.7(4) ?
C3 C4 C5 C6 -45.8(3) yes
C4 C5 C6 C7 64.3(3) yes
C3 C4 C5X C6X 47.9(8) yes
C4 C5X C6X C7 -61.1(10) yes
C5X C6X C7 C8 41.1(9) yes
C5 C6 C7 C8 -45.5(3) yes
S1 C3 C8 N2 -0.59(14) ?
S1 C3 C8 C7 177.88(11) ?
C4 C3 C8 N2 -179.37(12) ?
C4 C3 C8 C7 -0.9(2) ?
C2 N2 C8 C3 0.29(16) ?
C2 N2 C8 C7 -178.23(12) ?
C9 N2 C8 C3 178.36(15) ?
C9 N2 C8 C7 -0.2(2) ?
C6 C7 C8 N2 -166.19(16) ?
C6 C7 C8 C3 15.5(2) ?
C6X C7 C8 N2 167.5(5) ?
C6X C7 C8 C3 -10.8(5) ?
N1 C1 C9 N2 -0.08(15) ?
C10 C1 C9 N2 179.18(12) ?
C2 N2 C9 C1 0.10(14) ?
C8 N2 C9 C1 -178.09(14) ?
N1 C1 C10 C11 177.71(12) ?
N1 C1 C10 C15 -1.16(19) yes
C9 C1 C10 C11 -1.5(2) yes
C9 C1 C10 C15 179.65(13) ?
C1 C10 C11 C12 -178.43(12) ?
C15 C10 C11 C12 0.5(2) ?
C10 C11 C12 C13 -0.4(2) ?
C11 C12 C13 C14 0.3(2) ?
C11 C12 C13 C16 -179.17(13) ?
C12 C13 C14 C15 -0.3(2) ?
C16 C13 C14 C15 179.12(13) ?
C13 C14 C15 C10 0.5(2) ?
C1 C10 C15 C14 178.36(13) ?
C11 C10 C15 C14 -0.5(2) ?
